data_4513963
loop_
_publ_author_name
'Bizet, Vincent'
'Borrajo-Calleja, Gustavo M.'
'Besnard, C\'eline'
'Mazet, Cl\'ement'

_publ_section_title
;
 Direct Access to Furoindolines by Palladium-Catalyzed Intermolecular
 Carboamination
;
_journal_issue 10
_journal_name_full 'ACS Catalysis'
_journal_page_first 7183
_journal_paper_doi 10.1021/acscatal.6b02238
_journal_volume 6
_journal_year 2016
_chemical_absolute_configuration ad
_chemical_formula_moiety 'C18 H19 N O4 S'
_chemical_formula_sum 'C18 H19 N O4 S'
_chemical_formula_weight 345.40
_space_group_crystal_system orthorhombic
_space_group_IT_number 19
_space_group_name_Hall 'P 2ac 2ab'
_space_group_name_H-M_alt 'P 21 21 21'
_symmetry_space_group_name_Hall 'P 2ac 2ab'
_symmetry_space_group_name_H-M 'P 21 21 21'
_atom_sites_solution_hydrogens geom
_atom_sites_solution_primary direct
_audit_creation_date 2016-06-13
_audit_creation_method
;
Olex2 1.2-beta
(compiled 2016.02.19 svn.r3266 for OlexSys, GUI svn.r5155)
;
_cell_angle_alpha 90
_cell_angle_beta 90
_cell_angle_gamma 90
_cell_formula_units_Z 8
_cell_length_a 5.45149(6)
_cell_length_b 15.70940(12)
_cell_length_c 38.6948(3)
_cell_measurement_reflns_used 26181
_cell_measurement_temperature 180.00(14)
_cell_measurement_theta_max 74.2650
_cell_measurement_theta_min 3.5780
_cell_volume 3313.81(5)
_computing_cell_refinement 'CrysAlisPro 1.171.38.41 (Rigaku OD, 2015)'
_computing_data_collection 'CrysAlisPro 1.171.38.41 (Rigaku OD, 2015)'
_computing_data_reduction 'CrysAlisPro 1.171.38.41 (Rigaku OD, 2015)'
_computing_molecular_graphics 'Olex2 (Dolomanov et al., 2009)'
_computing_publication_material 'Olex2 (Dolomanov et al., 2009)'
_computing_structure_refinement 'ShelXL (Sheldrick, 2015)'
_computing_structure_solution 'ShelXT (Sheldrick, 2015)'
_diffrn_ambient_environment N~2~
_diffrn_ambient_temperature 180.00(14)
_diffrn_detector 'CCD plate'
_diffrn_detector_area_resol_mean 10.4679
_diffrn_detector_type Atlas
_diffrn_measured_fraction_theta_full 1.000
_diffrn_measured_fraction_theta_max 0.998
_diffrn_measurement_details
;
List of Runs (angles in degrees, time in seconds):

--------------------------------------------------------------------------
  1  \w    -66.00 -30.00   1.00    4.50    --  -41.08 -19.00  60.00   36
  2  \w   -112.00 -23.00   1.00    4.50    --  -41.08 -38.00  30.00   89
  3  \w     44.00  69.00   1.00    4.50    --   41.08 -99.00-180.00   25
  4  \w     75.00 106.00   1.00   20.00    --  108.11 -94.00  30.00   31
  5  \w     40.00 134.00   1.00   20.00    --  108.11 -30.00  60.00   94
  6  \w     87.00 114.00   1.00   20.00    --  108.11  45.00 -90.00   27
  7  \w    115.00 148.00   1.00   20.00    --  108.11  45.00 -90.00   33
  8  \w    124.00 162.00   1.00   20.00    --  108.11 125.00-150.00   38
  9  \w     26.00  63.00   1.00   20.00    --  108.11 -94.00  30.00   37
 10  \w   -112.00  -8.00   1.00    4.50    --  -41.08 -77.00-180.00  104
 11  \w    -64.00 -11.00   1.00    4.50    --  -41.08 -77.00  30.00   53
 12  \w   -116.00 -89.00   1.00    4.50    --  -41.08 -77.00 120.00   27
 13  \w   -113.00 -13.00   1.00    4.50    --  -41.08 -57.00 -60.00  100
 14  \w    -64.00  33.00   1.00    4.50    --  -41.08  38.00-120.00   97
 15  \w   -111.00 -69.00   1.00    4.50    --  -41.08-137.00-100.00   42
 16  \w    -63.00  -8.00   1.00    4.50    --  -41.08 -77.00 120.00   55
 17  \w   -111.00  -8.00   1.00    4.50    --  -41.08 -77.00 -90.00  103
 18  \w     64.00  99.00   1.00    4.50    --   41.08 178.00-150.00   35
 19  \w     78.00 122.00   1.00    4.50    --   41.08 178.00 120.00   44
 20  \w     63.00 117.00   1.00    4.50    --   41.08 178.00  30.00   54
 21  \w     79.00 130.00   1.00   20.00    --  108.11  61.00 -60.00   51
 22  \w     80.00 105.00   1.00   20.00    --  108.11  61.00-150.00   25
 23  \w     79.00 105.00   1.00   20.00    --  108.11  61.00-180.00   26
 24  \w     79.00 124.00   1.00   20.00    --  108.11  61.00   0.00   45
 25  \w     26.00 106.00   1.00   20.00    --  108.11 -94.00 -90.00   80
 26  \w     79.00 105.00   1.00   20.00    --  108.11  61.00  90.00   26
 27  \w     47.00 106.00   1.00   20.00    --  108.11 -94.00-180.00   59
 28  \w     76.00 102.00   1.00   20.00    --  108.11  77.00-120.00   26
 29  \w    108.00 165.00   1.00   20.00    --  108.11  61.00-120.00   57
 30  \w     80.00 106.00   1.00   20.00    --  108.11  61.00-120.00   26
 31  \w     75.00 106.00   1.00   20.00    --  108.11 -94.00  90.00   31
 32  \w     82.00 157.00   1.00   20.00    --  108.11  61.00 150.00   75
 33  \w     76.00 102.00   1.00   20.00    --  108.11  77.00 150.00   26
 34  \w     79.00 105.00   1.00   20.00    --  108.11  61.00  30.00   26
 35  \w    128.00 155.00   1.00   20.00    --  108.11  61.00  30.00   27
 36  \w     79.00 140.00   1.00   20.00    --  108.11  61.00  60.00   61
 37  \w     76.00 102.00   1.00   20.00    --  108.11  77.00  90.00   26
 38  \w    111.00 177.00   1.00   20.00    --  108.11  77.00  90.00   66
 39  \w     76.00 178.00   1.00   20.00    --  108.11  77.00-180.00  102
 40  \w     79.00 135.00   1.00   20.00    --  108.11  61.00 -30.00   56
 41  \w     76.00 102.00   1.00   20.00    --  108.11  77.00 120.00   26
 42  \w     76.00 105.00   1.00   20.00    --  108.11  77.00  30.00   29
 43  \w     76.00 102.00   1.00   20.00    --  108.11  77.00 -90.00   26
 44  \w    129.00 155.00   1.00   20.00    --  108.11  61.00 120.00   26
 45  \w     76.00 178.00   1.00   20.00    --  108.11  77.00  60.00  102
 46  \w    153.00 178.00   1.00   20.00    --  108.11  77.00 -30.00   25
 47  \w     76.00 102.00   1.00   20.00    --  108.11  77.00-150.00   26
 48  \w     79.00 106.00   1.00   20.00    --  108.11  61.00 120.00   27
 49  \w     76.00 102.00   1.00   20.00    --  108.11  77.00 -30.00   26
 50  \w     76.00 102.00   1.00   20.00    --  108.11  77.00   0.00   26
 51  \w    113.00 178.00   1.00   20.00    --  108.11  77.00   0.00   65
 52  \w     76.00 133.00   1.00   20.00    --  108.11  77.00 -60.00   57
 53  \w    126.00 164.00   1.00   20.00    --  108.11  61.00-150.00   38
 54  \w     82.00 108.00   1.00   20.00    --  108.11  45.00 120.00   26
 55  \w     79.00 106.00   1.00   20.00    --  108.11  61.00 -90.00   27
 56  \w     25.00  91.00   1.00   20.00    --  108.11 -94.00   0.00   66
;
_diffrn_measurement_device 'four-circle diffractometer'
_diffrn_measurement_device_type 'SuperNova, Dual, Cu at zero, Atlas'
_diffrn_measurement_method '\w scans'
_diffrn_orient_matrix_type 'CrysAlisPro convention (1999,Acta A55,543-557)'
_diffrn_orient_matrix_UB_11 -0.0268842000
_diffrn_orient_matrix_UB_12 0.0909690000
_diffrn_orient_matrix_UB_13 0.0144152000
_diffrn_orient_matrix_UB_21 -0.0154445000
_diffrn_orient_matrix_UB_22 0.0350699000
_diffrn_orient_matrix_UB_23 -0.0371065000
_diffrn_orient_matrix_UB_31 -0.2808744000
_diffrn_orient_matrix_UB_32 -0.0105829000
_diffrn_orient_matrix_UB_33 0.0006671000
_diffrn_radiation_monochromator mirror
_diffrn_radiation_probe x-ray
_diffrn_radiation_type CuK\a
_diffrn_radiation_wavelength 1.54184
_diffrn_reflns_av_R_equivalents 0.0427
_diffrn_reflns_av_unetI/netI 0.0208
_diffrn_reflns_Laue_measured_fraction_full 1.000
_diffrn_reflns_Laue_measured_fraction_max 0.998
_diffrn_reflns_limit_h_max 5
_diffrn_reflns_limit_h_min -6
_diffrn_reflns_limit_k_max 19
_diffrn_reflns_limit_k_min -19
_diffrn_reflns_limit_l_max 48
_diffrn_reflns_limit_l_min -47
_diffrn_reflns_number 53917
_diffrn_reflns_point_group_measured_fraction_full 1.000
_diffrn_reflns_point_group_measured_fraction_max 0.998
_diffrn_reflns_theta_full 67.684
_diffrn_reflns_theta_max 74.268
_diffrn_reflns_theta_min 3.036
_diffrn_source 'micro-focus sealed X-ray tube'
_diffrn_source_type 'SuperNova (Cu) X-ray Source'
_exptl_absorpt_coefficient_mu 1.929
_exptl_absorpt_correction_T_max 0.946
_exptl_absorpt_correction_T_min 0.602
_exptl_absorpt_correction_type analytical
_exptl_absorpt_process_details
;
CrysAlisPro 1.171.38.41 (Rigaku Oxford Diffraction, 2015)
Analytical numeric absorption correction using a multifaceted crystal
            model based on expressions derived by R.C. Clark & J.S. Reid.
(Clark, R. C. & Reid, J. S. (1995). Acta Cryst. A51, 887-897)
Empirical absorption correction using spherical harmonics,
 implemented in SCALE3 ABSPACK scaling algorithm.
;
_exptl_crystal_colour colourless
_exptl_crystal_colour_primary colourless
_exptl_crystal_density_diffrn 1.385
_exptl_crystal_description plate
_exptl_crystal_F_000 1456
_exptl_crystal_size_max 0.453
_exptl_crystal_size_mid 0.113
_exptl_crystal_size_min 0.03
_refine_diff_density_max 0.207
_refine_diff_density_min -0.302
_refine_diff_density_rms 0.039
_refine_ls_abs_structure_details
;
 Refined as an inversion twin.
;
_refine_ls_abs_structure_Flack 0.006(16)
_refine_ls_extinction_method none
_refine_ls_goodness_of_fit_ref 1.065
_refine_ls_hydrogen_treatment constr
_refine_ls_matrix_type full
_refine_ls_number_parameters 438
_refine_ls_number_reflns 6736
_refine_ls_number_restraints 0
_refine_ls_restrained_S_all 1.065
_refine_ls_R_factor_all 0.0348
_refine_ls_R_factor_gt 0.0327
_refine_ls_shift/su_max 0.002
_refine_ls_shift/su_mean 0.000
_refine_ls_structure_factor_coef Fsqd
_refine_ls_weighting_details 'w=1/[\s^2^(Fo^2^)+(0.0377P)^2^+0.9740P] where P=(Fo^2^+2Fc^2^)/3'
_refine_ls_weighting_scheme calc
_refine_ls_wR_factor_gt 0.0789
_refine_ls_wR_factor_ref 0.0798
_reflns_Friedel_coverage 0.727
_reflns_Friedel_fraction_full 1.000
_reflns_Friedel_fraction_max 0.998
_reflns_number_gt 6427
_reflns_number_total 6736
_reflns_threshold_expression 'I > 2\s(I)'
_cod_data_source_file cs6b02238_si_004.cif
_cod_data_source_block gb1060
_cod_depositor_comments 'Adding full bibliography for 4513960--4513963.cif.'
_cod_database_code 4513963
_chemical_oxdiff_formula 'C18 H19 N1 O4 S'
_shelx_space_group_comment
;
The symmetry employed for this shelxl refinement is uniquely defined
by the following loop, which should always be used as a source of
symmetry information in preference to the above space-group names.
They are only intended as comments.
;
_reflns_odcompleteness_completeness 99.91
_reflns_odcompleteness_iscentric 1
_reflns_odcompleteness_theta 66.97
_olex2_refinement_description
;
1. Twinned data refinement
 Scales: 0.994(16) 0.006(16)
2. Fixed Uiso
 At 1.2 times of:
  All C(H) groups, All C(H,H) groups
 At 1.5 times of:
  All C(H,H,H) groups
3.a Ternary CH refined with riding coordinates:
 C12A(H12A), C14A(H14A), C16A(H16A), C12B(H12B), C14B(H14B), C16B(H16B)
3.b Secondary CH2 refined with riding coordinates:
 C13A(H13A,H13B), C13B(H13C,H13D)
3.c Aromatic/amide H refined with riding coordinates:
 C7A(H7A), C8A(H8A), C9A(H9A), C10A(H10A), C18A(H18A), C19A(H19A), C21A(H21A),
 C22A(H22A), C7B(H7B), C8B(H8B), C9B(H9B), C10B(H10B), C18B(H18B), C19B(H19B),
 C21B(H21B), C22B(H22B)
3.d Idealised Me refined as rotating group:
 C2A(H2AA,H2AB,H2AC), C24A(H24A,H24B,H24C), C2B(H2BA,H2BB,H2BC), C24B(H24D,
 H24E,H24F)
;
_shelx_shelxl_version_number 2014/7
_olex2_submission_special_instructions 'No special instructions were received'
_oxdiff_exptl_absorpt_empirical_details
;
Empirical correction (ABSPACK) includes:
- Absorption correction using spherical harmonics
- Frame scaling
;
_oxdiff_exptl_absorpt_empirical_full_max 1.309
_oxdiff_exptl_absorpt_empirical_full_min 0.506

loop_
_space_group_symop_operation_xyz
'x, y, z'
'-x+1/2, -y, z+1/2'
'-x, y+1/2, -z+1/2'
'x+1/2, -y+1/2, -z'

loop_
_atom_site_label
_atom_site_type_symbol
_atom_site_fract_x
_atom_site_fract_y
_atom_site_fract_z
_atom_site_U_iso_or_equiv
_atom_site_adp_type
_atom_site_occupancy
_atom_site_site_symmetry_order
_atom_site_calc_flag
_atom_site_refinement_flags_posn
S1A S 0.48901(12) 0.47086(4) 0.70474(2) 0.02926(13) Uani 1 1 d .
O3A O 0.4568(5) 0.40322(12) 0.68055(5) 0.0462(5) Uani 1 1 d .
O4A O 0.7301(4) 0.49095(13) 0.71649(5) 0.0404(5) Uani 1 1 d .
O15A O 0.2752(4) 0.54671(11) 0.62654(4) 0.0331(4) Uani 1 1 d .
O23A O 0.3571(4) 0.62208(12) 0.46792(4) 0.0354(4) Uani 1 1 d .
N5A N 0.3756(4) 0.55676(13) 0.68646(5) 0.0282(4) Uani 1 1 d .
C2A C 0.3048(5) 0.45306(18) 0.74119(7) 0.0370(6) Uani 1 1 d .
H2AA H 0.3599 0.4014 0.7530 0.055 Uiso 1 1 calc GR
H2AB H 0.1337 0.4462 0.7340 0.055 Uiso 1 1 calc GR
H2AC H 0.3180 0.5017 0.7569 0.055 Uiso 1 1 calc GR
C6A C 0.3469(5) 0.63459(14) 0.70536(6) 0.0258(5) Uani 1 1 d .
C7A C 0.4892(6) 0.66441(16) 0.73233(6) 0.0329(5) Uani 1 1 d .
H7A H 0.6264 0.6331 0.7406 0.039 Uiso 1 1 calc R
C8A C 0.4236(5) 0.74209(17) 0.74696(7) 0.0375(6) Uani 1 1 d .
H8A H 0.5148 0.7636 0.7660 0.045 Uiso 1 1 calc R
C9A C 0.2274(6) 0.78861(17) 0.73427(7) 0.0386(6) Uani 1 1 d .
H9A H 0.1875 0.8419 0.7444 0.046 Uiso 1 1 calc R
C10A C 0.0880(5) 0.75794(16) 0.70681(7) 0.0347(6) Uani 1 1 d .
H10A H -0.0457 0.7901 0.6980 0.042 Uiso 1 1 calc R
C11A C 0.1476(5) 0.67975(15) 0.69253(6) 0.0271(5) Uani 1 1 d .
C12A C 0.0252(5) 0.63199(15) 0.66372(6) 0.0286(5) Uani 1 1 d .
H12A H -0.1505 0.6196 0.6692 0.034 Uiso 1 1 calc R
C13A C 0.0530(5) 0.67295(17) 0.62772(6) 0.0324(6) Uani 1 1 d .
H13A H -0.0889 0.6592 0.6128 0.039 Uiso 1 1 calc R
H13B H 0.0689 0.7356 0.6295 0.039 Uiso 1 1 calc R
C14A C 0.2881(5) 0.63300(15) 0.61382(6) 0.0290(5) Uani 1 1 d .
H14A H 0.4334 0.6624 0.6241 0.035 Uiso 1 1 calc R
C16A C 0.1771(5) 0.54889(15) 0.66024(6) 0.0283(5) Uani 1 1 d .
H16A H 0.0730 0.4977 0.6648 0.034 Uiso 1 1 calc R
C17A C 0.3140(5) 0.63054(15) 0.57511(6) 0.0282(5) Uani 1 1 d .
C18A C 0.1495(5) 0.58383(16) 0.55498(7) 0.0320(5) Uani 1 1 d .
H18A H 0.0224 0.5526 0.5660 0.038 Uiso 1 1 calc R
C19A C 0.1676(5) 0.58207(16) 0.51950(6) 0.0317(5) Uani 1 1 d .
H19A H 0.0535 0.5501 0.5062 0.038 Uiso 1 1 calc R
C20A C 0.3540(5) 0.62745(15) 0.50310(6) 0.0271(5) Uani 1 1 d .
C21A C 0.5199(5) 0.67437(15) 0.52252(6) 0.0291(5) Uani 1 1 d .
H21A H 0.6472 0.7056 0.5115 0.035 Uiso 1 1 calc R
C22A C 0.4972(5) 0.67512(15) 0.55843(6) 0.0294(5) Uani 1 1 d .
H22A H 0.6108 0.7072 0.5717 0.035 Uiso 1 1 calc R
C24A C 0.5562(6) 0.6618(2) 0.45047(7) 0.0428(7) Uani 1 1 d .
H24A H 0.5415 0.6517 0.4256 0.064 Uiso 1 1 calc GR
H24B H 0.7113 0.6379 0.4588 0.064 Uiso 1 1 calc GR
H24C H 0.5530 0.7232 0.4550 0.064 Uiso 1 1 calc GR
S1B S 1.21925(13) 0.55376(4) 0.35793(2) 0.03831(16) Uani 1 1 d .
O3B O 1.4563(4) 0.55582(15) 0.37358(6) 0.0505(5) Uani 1 1 d .
O4B O 1.1898(5) 0.58422(15) 0.32355(6) 0.0604(7) Uani 1 1 d .
O15B O 1.1545(4) 0.42279(12) 0.41982(4) 0.0366(4) Uani 1 1 d .
O23B O 0.8428(4) 0.37877(13) 0.57554(5) 0.0418(5) Uani 1 1 d .
N5B N 1.1282(4) 0.45516(14) 0.35907(5) 0.0344(5) Uani 1 1 d .
C2B C 1.0210(7) 0.6094(2) 0.38533(10) 0.0547(8) Uani 1 1 d .
H2BA H 1.0380 0.5877 0.4090 0.082 Uiso 1 1 calc GR
H2BB H 0.8515 0.6016 0.3775 0.082 Uiso 1 1 calc GR
H2BC H 1.0624 0.6701 0.3849 0.082 Uiso 1 1 calc GR
C6B C 0.9317(5) 0.41873(17) 0.34004(6) 0.0297(5) Uani 1 1 d .
C7B C 0.7838(5) 0.45500(19) 0.31498(6) 0.0392(6) Uani 1 1 d .
H7B H 0.8050 0.5124 0.3079 0.047 Uiso 1 1 calc R
C8B C 0.6020(6) 0.4034(2) 0.30060(7) 0.0474(7) Uani 1 1 d .
H8B H 0.4971 0.4265 0.2834 0.057 Uiso 1 1 calc R
C9B C 0.5700(6) 0.3198(2) 0.31067(8) 0.0493(8) Uani 1 1 d .
H9B H 0.4446 0.2863 0.3004 0.059 Uiso 1 1 calc R
C10B C 0.7209(6) 0.28486(19) 0.33572(7) 0.0417(7) Uani 1 1 d .
H10B H 0.6999 0.2274 0.3428 0.050 Uiso 1 1 calc R
C11B C 0.9031(5) 0.33471(17) 0.35039(6) 0.0317(6) Uani 1 1 d .
C12B C 1.0773(5) 0.31209(17) 0.37878(7) 0.0360(6) Uani 1 1 d .
H12B H 1.1907 0.2650 0.3719 0.043 Uiso 1 1 calc R
C13B C 0.9501(6) 0.29365(17) 0.41333(7) 0.0385(6) Uani 1 1 d .
H13C H 0.7871 0.2673 0.4097 0.046 Uiso 1 1 calc R
H13D H 1.0509 0.2555 0.4279 0.046 Uiso 1 1 calc R
C14B C 0.9262(5) 0.38175(16) 0.42961(6) 0.0314(5) Uani 1 1 d .
H14B H 0.7853 0.4127 0.4188 0.038 Uiso 1 1 calc R
C16B C 1.2180(5) 0.39616(18) 0.38617(6) 0.0347(6) Uani 1 1 d .
H16B H 1.3991 0.3874 0.3841 0.042 Uiso 1 1 calc R
C17B C 0.8992(5) 0.38311(16) 0.46832(6) 0.0295(5) Uani 1 1 d .
C18B C 0.7012(5) 0.42196(16) 0.48393(7) 0.0329(5) Uani 1 1 d .
H18B H 0.5810 0.4491 0.4700 0.039 Uiso 1 1 calc R
C19B C 0.6737(5) 0.42228(16) 0.51987(7) 0.0341(6) Uani 1 1 d .
H19B H 0.5363 0.4494 0.5302 0.041 Uiso 1 1 calc R
C20B C 0.8486(5) 0.38271(16) 0.54023(6) 0.0311(5) Uani 1 1 d .
C21B C 1.0494(5) 0.34337(17) 0.52472(6) 0.0337(6) Uani 1 1 d .
H21B H 1.1701 0.3165 0.5386 0.040 Uiso 1 1 calc R
C22B C 1.0737(5) 0.34331(17) 0.48926(7) 0.0324(5) Uani 1 1 d .
H22B H 1.2107 0.3159 0.4789 0.039 Uiso 1 1 calc R
C24B C 0.6513(7) 0.4241(2) 0.59280(8) 0.0488(8) Uani 1 1 d .
H24D H 0.6707 0.4179 0.6178 0.073 Uiso 1 1 calc GR
H24E H 0.4920 0.4010 0.5858 0.073 Uiso 1 1 calc GR
H24F H 0.6599 0.4845 0.5866 0.073 Uiso 1 1 calc GR

loop_
_atom_site_aniso_label
_atom_site_aniso_U_11
_atom_site_aniso_U_22
_atom_site_aniso_U_33
_atom_site_aniso_U_23
_atom_site_aniso_U_13
_atom_site_aniso_U_12
S1A 0.0317(3) 0.0279(3) 0.0281(2) 0.0051(2) 0.0043(2) 0.0062(2)
O3A 0.0704(16) 0.0284(9) 0.0398(10) -0.0020(7) 0.0012(10) 0.0093(10)
O4A 0.0271(10) 0.0452(10) 0.0490(10) 0.0122(8) 0.0028(8) 0.0084(8)
O15A 0.0461(11) 0.0299(8) 0.0233(7) 0.0037(6) 0.0028(7) 0.0057(8)
O23A 0.0394(11) 0.0434(10) 0.0234(8) -0.0010(7) 0.0010(7) -0.0084(8)
N5A 0.0311(11) 0.0274(9) 0.0262(9) 0.0030(8) -0.0016(8) 0.0033(9)
C2A 0.0336(15) 0.0409(14) 0.0363(12) 0.0130(11) 0.0075(11) 0.0059(12)
C6A 0.0255(12) 0.0259(11) 0.0259(10) 0.0030(9) 0.0025(9) 0.0008(9)
C7A 0.0325(14) 0.0324(12) 0.0336(11) 0.0043(9) -0.0047(11) -0.0004(11)
C8A 0.0416(17) 0.0348(13) 0.0360(13) -0.0027(10) -0.0031(11) -0.0055(12)
C9A 0.0450(17) 0.0295(12) 0.0415(14) -0.0031(10) 0.0052(13) 0.0001(12)
C10A 0.0325(14) 0.0332(13) 0.0384(13) 0.0030(11) 0.0032(11) 0.0055(10)
C11A 0.0254(13) 0.0303(11) 0.0258(11) 0.0053(9) 0.0032(9) 0.0008(10)
C12A 0.0224(13) 0.0367(12) 0.0268(10) 0.0042(9) 0.0012(10) 0.0006(10)
C13A 0.0296(15) 0.0409(13) 0.0269(11) 0.0070(10) 0.0002(10) 0.0066(11)
C14A 0.0301(14) 0.0318(12) 0.0252(11) 0.0063(9) -0.0008(10) 0.0003(10)
C16A 0.0305(13) 0.0312(12) 0.0232(10) 0.0033(9) 0.0003(9) -0.0029(10)
C17A 0.0283(13) 0.0314(11) 0.0250(11) 0.0039(9) -0.0003(10) 0.0020(10)
C18A 0.0285(14) 0.0359(12) 0.0315(12) 0.0054(10) 0.0022(10) -0.0085(11)
C19A 0.0305(14) 0.0332(12) 0.0313(12) 0.0005(9) -0.0024(10) -0.0073(11)
C20A 0.0281(13) 0.0298(11) 0.0233(11) 0.0025(9) 0.0005(9) 0.0002(10)
C21A 0.0248(13) 0.0331(11) 0.0295(11) 0.0046(9) 0.0010(10) -0.0028(11)
C22A 0.0252(13) 0.0342(11) 0.0288(11) 0.0016(9) -0.0030(10) -0.0022(11)
C24A 0.0410(18) 0.0609(18) 0.0266(12) 0.0022(11) 0.0075(11) -0.0076(14)
S1B 0.0340(4) 0.0425(3) 0.0384(3) -0.0045(3) 0.0091(3) -0.0088(3)
O3B 0.0297(11) 0.0657(13) 0.0560(12) -0.0167(10) 0.0098(9) -0.0133(10)
O4B 0.0786(18) 0.0546(13) 0.0479(12) 0.0130(10) 0.0052(12) -0.0195(13)
O15B 0.0349(11) 0.0479(11) 0.0271(8) -0.0008(7) -0.0008(7) -0.0098(9)
O23B 0.0518(13) 0.0429(10) 0.0309(9) 0.0006(8) 0.0090(9) -0.0022(10)
N5B 0.0310(12) 0.0424(12) 0.0300(10) 0.0015(9) -0.0030(9) -0.0050(10)
C2B 0.0353(17) 0.0556(18) 0.073(2) -0.0205(16) 0.0091(17) -0.0018(16)
C6B 0.0245(13) 0.0394(13) 0.0252(11) -0.0043(9) 0.0023(9) 0.0034(10)
C7B 0.0365(15) 0.0514(16) 0.0297(12) -0.0001(11) 0.0004(11) 0.0083(13)
C8B 0.0345(16) 0.075(2) 0.0321(13) -0.0070(14) -0.0061(12) 0.0106(15)
C9B 0.0356(17) 0.073(2) 0.0398(15) -0.0201(14) -0.0030(12) -0.0044(15)
C10B 0.0433(18) 0.0443(15) 0.0374(13) -0.0138(11) 0.0032(13) -0.0025(13)
C11B 0.0293(14) 0.0386(14) 0.0271(12) -0.0071(10) 0.0024(10) 0.0051(11)
C12B 0.0382(16) 0.0345(13) 0.0352(13) -0.0013(10) -0.0002(11) 0.0076(11)
C13B 0.0488(18) 0.0342(13) 0.0326(12) 0.0013(10) -0.0014(12) -0.0012(12)
C14B 0.0280(14) 0.0355(13) 0.0306(12) 0.0034(10) -0.0021(10) -0.0001(10)
C16B 0.0255(13) 0.0493(15) 0.0293(12) 0.0007(10) -0.0017(10) 0.0018(12)
C17B 0.0277(13) 0.0296(12) 0.0313(12) 0.0012(9) -0.0010(10) -0.0007(10)
C18B 0.0252(13) 0.0332(12) 0.0401(13) 0.0026(10) -0.0022(11) 0.0025(10)
C19B 0.0277(14) 0.0311(13) 0.0436(14) -0.0001(10) 0.0061(11) 0.0012(11)
C20B 0.0335(15) 0.0283(11) 0.0316(12) -0.0006(9) 0.0046(10) -0.0068(10)
C21B 0.0323(15) 0.0366(13) 0.0321(12) 0.0039(10) -0.0020(11) 0.0049(11)
C22B 0.0256(14) 0.0381(13) 0.0334(12) 0.0003(10) 0.0007(10) 0.0049(10)
C24B 0.060(2) 0.0443(16) 0.0420(15) -0.0062(12) 0.0210(15) -0.0053(15)

loop_
_atom_type_symbol
_atom_type_description
_atom_type_scat_dispersion_real
_atom_type_scat_dispersion_imag
_atom_type_scat_source
C C 0.0181 0.0091 'International Tables Vol C Tables 4.2.6.8 and 6.1.1.4'
H H 0.0000 0.0000 'International Tables Vol C Tables 4.2.6.8 and 6.1.1.4'
N N 0.0311 0.0180 'International Tables Vol C Tables 4.2.6.8 and 6.1.1.4'
O O 0.0492 0.0322 'International Tables Vol C Tables 4.2.6.8 and 6.1.1.4'
S S 0.3331 0.5567 'International Tables Vol C Tables 4.2.6.8 and 6.1.1.4'

loop_
_exptl_crystal_face_index_h
_exptl_crystal_face_index_k
_exptl_crystal_face_index_l
_exptl_crystal_face_perp_dist
0 -1 -1 0.0466
0 1 1 0.0466
1 0 0 0.3102
-1 0 0 0.1432
0 0 -1 0.0148
0 0 1 0.0148

loop_
_geom_angle_atom_site_label_1
_geom_angle_atom_site_label_2
_geom_angle_atom_site_label_3
_geom_angle
O3A S1A N5A 106.42(11)
O3A S1A C2A 109.77(14)
O4A S1A O3A 119.17(14)
O4A S1A N5A 107.59(12)
O4A S1A C2A 107.86(13)
N5A S1A C2A 105.16(12)
C16A O15A C14A 108.11(17)
C20A O23A C24A 117.1(2)
C6A N5A S1A 121.44(16)
C6A N5A C16A 109.83(19)
C16A N5A S1A 119.90(16)
S1A C2A H2AA 109.5
S1A C2A H2AB 109.5
S1A C2A H2AC 109.5
H2AA C2A H2AB 109.5
H2AA C2A H2AC 109.5
H2AB C2A H2AC 109.5
C7A C6A N5A 127.8(2)
C7A C6A C11A 122.4(2)
C11A C6A N5A 109.8(2)
C6A C7A H7A 121.3
C6A C7A C8A 117.4(2)
C8A C7A H7A 121.3
C7A C8A H8A 119.4
C9A C8A C7A 121.1(3)
C9A C8A H8A 119.4
C8A C9A H9A 119.7
C8A C9A C10A 120.6(2)
C10A C9A H9A 119.7
C9A C10A H10A 120.6
C11A C10A C9A 118.9(2)
C11A C10A H10A 120.6
C6A C11A C12A 111.0(2)
C10A C11A C6A 119.6(2)
C10A C11A C12A 129.5(2)
C11A C12A H12A 111.5
C11A C12A C13A 114.8(2)
C11A C12A C16A 104.3(2)
C13A C12A H12A 111.5
C13A C12A C16A 102.74(19)
C16A C12A H12A 111.5
C12A C13A H13A 111.1
C12A C13A H13B 111.1
H13A C13A H13B 109.1
C14A C13A C12A 103.3(2)
C14A C13A H13A 111.1
C14A C13A H13B 111.1
O15A C14A C13A 103.0(2)
O15A C14A H14A 109.6
O15A C14A C17A 108.64(19)
C13A C14A H14A 109.6
C17A C14A C13A 116.1(2)
C17A C14A H14A 109.6
O15A C16A N5A 110.9(2)
O15A C16A C12A 107.64(18)
O15A C16A H16A 111.0
N5A C16A C12A 105.01(19)
N5A C16A H16A 111.0
C12A C16A H16A 111.0
C18A C17A C14A 120.6(2)
C22A C17A C14A 121.4(2)
C22A C17A C18A 118.1(2)
C17A C18A H18A 119.3
C19A C18A C17A 121.4(2)
C19A C18A H18A 119.3
C18A C19A H19A 120.1
C18A C19A C20A 119.7(2)
C20A C19A H19A 120.1
O23A C20A C19A 115.6(2)
O23A C20A C21A 124.4(2)
C21A C20A C19A 120.0(2)
C20A C21A H21A 120.5
C20A C21A C22A 119.1(2)
C22A C21A H21A 120.5
C17A C22A C21A 121.7(2)
C17A C22A H22A 119.1
C21A C22A H22A 119.1
O23A C24A H24A 109.5
O23A C24A H24B 109.5
O23A C24A H24C 109.5
H24A C24A H24B 109.5
H24A C24A H24C 109.5
H24B C24A H24C 109.5
O3B S1B N5B 106.62(13)
O3B S1B C2B 106.92(15)
O4B S1B O3B 119.41(15)
O4B S1B N5B 108.14(13)
O4B S1B C2B 109.22(18)
N5B S1B C2B 105.73(15)
C16B O15B C14B 108.6(2)
C20B O23B C24B 117.4(2)
C6B N5B S1B 126.82(19)
C6B N5B C16B 111.3(2)
C16B N5B S1B 120.93(18)
S1B C2B H2BA 109.5
S1B C2B H2BB 109.5
S1B C2B H2BC 109.5
H2BA C2B H2BB 109.5
H2BA C2B H2BC 109.5
H2BB C2B H2BC 109.5
C7B C6B N5B 129.6(3)
C7B C6B C11B 121.9(3)
C11B C6B N5B 108.5(2)
C6B C7B H7B 121.5
C6B C7B C8B 117.0(3)
C8B C7B H7B 121.5
C7B C8B H8B 119.0
C9B C8B C7B 122.0(3)
C9B C8B H8B 119.0
C8B C9B H9B 120.0
C8B C9B C10B 120.0(3)
C10B C9B H9B 120.0
C9B C10B H10B 120.4
C9B C10B C11B 119.2(3)
C11B C10B H10B 120.4
C6B C11B C12B 111.5(2)
C10B C11B C6B 119.9(3)
C10B C11B C12B 128.4(3)
C11B C12B H12B 111.9
C11B C12B C13B 113.5(2)
C11B C12B C16B 104.3(2)
C13B C12B H12B 111.9
C13B C12B C16B 102.9(2)
C16B C12B H12B 111.9
C12B C13B H13C 111.1
C12B C13B H13D 111.1
H13C C13B H13D 109.1
C14B C13B C12B 103.1(2)
C14B C13B H13C 111.1
C14B C13B H13D 111.1
O15B C14B C13B 102.8(2)
O15B C14B H14B 109.5
O15B C14B C17B 109.7(2)
C13B C14B H14B 109.5
C17B C14B C13B 115.6(2)
C17B C14B H14B 109.5
O15B C16B N5B 112.7(2)
O15B C16B C12B 107.5(2)
O15B C16B H16B 110.8
N5B C16B C12B 103.8(2)
N5B C16B H16B 110.8
C12B C16B H16B 110.8
C18B C17B C14B 121.2(2)
C18B C17B C22B 118.5(2)
C22B C17B C14B 120.3(2)
C17B C18B H18B 119.3
C17B C18B C19B 121.4(2)
C19B C18B H18B 119.3
C18B C19B H19B 120.3
C20B C19B C18B 119.4(2)
C20B C19B H19B 120.3
O23B C20B C19B 125.0(3)
O23B C20B C21B 115.3(2)
C19B C20B C21B 119.7(2)
C20B C21B H21B 119.8
C22B C21B C20B 120.3(2)
C22B C21B H21B 119.8
C17B C22B H22B 119.6
C21B C22B C17B 120.8(2)
C21B C22B H22B 119.6
O23B C24B H24D 109.5
O23B C24B H24E 109.5
O23B C24B H24F 109.5
H24D C24B H24E 109.5
H24D C24B H24F 109.5
H24E C24B H24F 109.5

loop_
_geom_bond_atom_site_label_1
_geom_bond_atom_site_label_2
_geom_bond_distance
S1A O3A 1.427(2)
S1A O4A 1.426(2)
S1A N5A 1.644(2)
S1A C2A 1.754(3)
O15A C14A 1.444(3)
O15A C16A 1.410(3)
O23A C20A 1.364(3)
O23A C24A 1.423(3)
N5A C6A 1.433(3)
N5A C16A 1.488(3)
C2A H2AA 0.9800
C2A H2AB 0.9800
C2A H2AC 0.9800
C6A C7A 1.382(4)
C6A C11A 1.389(3)
C7A H7A 0.9500
C7A C8A 1.392(4)
C8A H8A 0.9500
C8A C9A 1.385(4)
C9A H9A 0.9500
C9A C10A 1.392(4)
C10A H10A 0.9500
C10A C11A 1.385(4)
C11A C12A 1.500(3)
C12A H12A 1.0000
C12A C13A 1.542(3)
C12A C16A 1.552(3)
C13A H13A 0.9900
C13A H13B 0.9900
C13A C14A 1.525(4)
C14A H14A 1.0000
C14A C17A 1.505(3)
C16A H16A 1.0000
C17A C18A 1.396(4)
C17A C22A 1.380(4)
C18A H18A 0.9500
C18A C19A 1.377(3)
C19A H19A 0.9500
C19A C20A 1.394(4)
C20A C21A 1.388(4)
C21A H21A 0.9500
C21A C22A 1.395(3)
C22A H22A 0.9500
C24A H24A 0.9800
C24A H24B 0.9800
C24A H24C 0.9800
S1B O3B 1.427(2)
S1B O4B 1.423(2)
S1B N5B 1.627(2)
S1B C2B 1.748(3)
O15B C14B 1.452(3)
O15B C16B 1.411(3)
O23B C20B 1.368(3)
O23B C24B 1.429(4)
N5B C6B 1.421(3)
N5B C16B 1.482(3)
C2B H2BA 0.9800
C2B H2BB 0.9800
C2B H2BC 0.9800
C6B C7B 1.384(4)
C6B C11B 1.388(4)
C7B H7B 0.9500
C7B C8B 1.396(4)
C8B H8B 0.9500
C8B C9B 1.381(5)
C9B H9B 0.9500
C9B C10B 1.385(5)
C10B H10B 0.9500
C10B C11B 1.387(4)
C11B C12B 1.495(4)
C12B H12B 1.0000
C12B C13B 1.533(4)
C12B C16B 1.554(4)
C13B H13C 0.9900
C13B H13D 0.9900
C13B C14B 1.526(4)
C14B H14B 1.0000
C14B C17B 1.505(3)
C16B H16B 1.0000
C17B C18B 1.379(4)
C17B C22B 1.397(4)
C18B H18B 0.9500
C18B C19B 1.399(4)
C19B H19B 0.9500
C19B C20B 1.384(4)
C20B C21B 1.393(4)
C21B H21B 0.9500
C21B C22B 1.379(4)
C22B H22B 0.9500
C24B H24D 0.9800
C24B H24E 0.9800
C24B H24F 0.9800

loop_
_geom_torsion_atom_site_label_1
_geom_torsion_atom_site_label_2
_geom_torsion_atom_site_label_3
_geom_torsion_atom_site_label_4
_geom_torsion
S1A N5A C6A C7A 31.0(4)
S1A N5A C6A C11A -149.28(18)
S1A N5A C16A O15A -94.1(2)
S1A N5A C16A C12A 149.94(17)
O3A S1A N5A C6A 171.4(2)
O3A S1A N5A C16A 27.2(2)
O4A S1A N5A C6A -59.9(2)
O4A S1A N5A C16A 156.03(18)
O15A C14A C17A C18A 52.5(3)
O15A C14A C17A C22A -128.6(3)
O23A C20A C21A C22A 179.8(2)
N5A C6A C7A C8A -179.4(2)
N5A C6A C11A C10A -179.1(2)
N5A C6A C11A C12A 1.0(3)
C2A S1A N5A C6A 54.9(2)
C2A S1A N5A C16A -89.2(2)
C6A N5A C16A O15A 118.0(2)
C6A N5A C16A C12A 2.1(2)
C6A C7A C8A C9A -1.8(4)
C6A C11A C12A C13A -111.4(2)
C6A C11A C12A C16A 0.3(3)
C7A C6A C11A C10A 0.6(4)
C7A C6A C11A C12A -179.2(2)
C7A C8A C9A C10A 1.1(4)
C8A C9A C10A C11A 0.5(4)
C9A C10A C11A C6A -1.3(4)
C9A C10A C11A C12A 178.5(2)
C10A C11A C12A C13A 68.8(3)
C10A C11A C12A C16A -179.5(3)
C11A C6A C7A C8A 1.0(4)
C11A C12A C13A C14A 89.9(3)
C11A C12A C16A O15A -119.6(2)
C11A C12A C16A N5A -1.4(2)
C12A C13A C14A O15A 37.1(2)
C12A C13A C14A C17A 155.7(2)
C13A C12A C16A O15A 0.5(3)
C13A C12A C16A N5A 118.7(2)
C13A C14A C17A C18A -63.0(3)
C13A C14A C17A C22A 115.9(3)
C14A O15A C16A N5A -90.5(2)
C14A O15A C16A C12A 23.8(3)
C14A C17A C18A C19A 178.8(2)
C14A C17A C22A C21A -178.9(2)
C16A O15A C14A C13A -38.5(2)
C16A O15A C14A C17A -162.2(2)
C16A N5A C6A C7A 178.3(2)
C16A N5A C6A C11A -2.0(3)
C16A C12A C13A C14A -22.7(3)
C17A C18A C19A C20A 0.2(4)
C18A C17A C22A C21A 0.1(4)
C18A C19A C20A O23A -179.9(2)
C18A C19A C20A C21A -0.2(4)
C19A C20A C21A C22A 0.2(4)
C20A C21A C22A C17A -0.1(4)
C22A C17A C18A C19A -0.2(4)
C24A O23A C20A C19A -175.0(2)
C24A O23A C20A C21A 5.3(4)
S1B N5B C6B C7B 4.6(4)
S1B N5B C6B C11B -175.59(19)
S1B N5B C16B O15B 61.2(3)
S1B N5B C16B C12B 177.24(18)
O3B S1B N5B C6B -164.9(2)
O3B S1B N5B C16B 27.1(2)
O4B S1B N5B C6B -35.3(3)
O4B S1B N5B C16B 156.7(2)
O15B C14B C17B C18B 120.9(3)
O15B C14B C17B C22B -60.2(3)
O23B C20B C21B C22B 179.9(2)
N5B C6B C7B C8B -179.7(2)
N5B C6B C11B C10B 179.6(2)
N5B C6B C11B C12B 2.7(3)
C2B S1B N5B C6B 81.6(3)
C2B S1B N5B C16B -86.4(2)
C6B N5B C16B O15B -108.5(2)
C6B N5B C16B C12B 7.5(3)
C6B C7B C8B C9B -0.2(4)
C6B C11B C12B C13B 113.2(3)
C6B C11B C12B C16B 2.0(3)
C7B C6B C11B C10B -0.6(4)
C7B C6B C11B C12B -177.5(2)
C7B C8B C9B C10B 0.0(5)
C8B C9B C10B C11B 0.0(4)
C9B C10B C11B C6B 0.3(4)
C9B C10B C11B C12B 176.7(3)
C10B C11B C12B C13B -63.4(4)
C10B C11B C12B C16B -174.6(3)
C11B C6B C7B C8B 0.5(4)
C11B C12B C13B C14B -86.3(3)
C11B C12B C16B O15B 114.1(2)
C11B C12B C16B N5B -5.5(3)
C12B C13B C14B O15B -37.9(3)
C12B C13B C14B C17B -157.4(2)
C13B C12B C16B O15B -4.5(3)
C13B C12B C16B N5B -124.2(2)
C13B C14B C17B C18B -123.4(3)
C13B C14B C17B C22B 55.4(3)
C14B O15B C16B N5B 93.7(2)
C14B O15B C16B C12B -20.1(3)
C14B C17B C18B C19B 179.1(2)
C14B C17B C22B C21B -179.3(2)
C16B O15B C14B C13B 36.6(2)
C16B O15B C14B C17B 160.1(2)
C16B N5B C6B C7B 173.6(3)
C16B N5B C6B C11B -6.6(3)
C16B C12B C13B C14B 25.7(3)
C17B C18B C19B C20B -0.1(4)
C18B C17B C22B C21B -0.4(4)
C18B C19B C20B O23B 179.9(2)
C18B C19B C20B C21B 0.1(4)
C19B C20B C21B C22B -0.4(4)
C20B C21B C22B C17B 0.5(4)
C22B C17B C18B C19B 0.2(4)
C24B O23B C20B C19B -4.7(4)
C24B O23B C20B C21B 175.0(2)

loop_
_exptl_oxdiff_crystal_face_indexfrac_h
_exptl_oxdiff_crystal_face_indexfrac_k
_exptl_oxdiff_crystal_face_indexfrac_l
_exptl_oxdiff_crystal_face_x
_exptl_oxdiff_crystal_face_y
_exptl_oxdiff_crystal_face_z
-0.0012 -0.9999 -1.0016 -0.1054 0.0021 0.0102
0.0012 0.9999 1.0016 0.1054 -0.0021 -0.0102
1.0002 -0.0017 -0.0316 -0.0275 -0.0143 -0.2809
-1.0002 0.0017 0.0316 0.0275 0.0143 0.2809
-0.0005 -0.0001 -0.9993 -0.0144 0.0371 -0.0005
0.0005 0.0001 0.9993 0.0144 -0.0371 0.0005

loop_
_twin_individual_id
_twin_individual_mass_fraction_refined
1 0.994(16)
2 0.006(16)
